data_4300402
loop_
_publ_author_name
'Wei Lai'
'Steven M. Berry'
'Deborah C. Bebout'
'Raymond J. Butcher'

_publ_section_title
;
Investigation of Group 12 Metal Complexes with a Tridentate SNS Ligand by
X-ray Crystallography and 1H NMR Spectroscopy
;
_journal_name_full 'Inorganic Chemistry'
_journal_page_first 571
_journal_page_last 581
_journal_paper_doi 10.1021/ic051091+
_journal_volume 45
_journal_year 2006
_chemical_formula_sum 'C18 H26 Cl2 N2 O8 S4 Zn'
_chemical_formula_weight 662.92
_space_group_IT_number 14
_symmetry_cell_setting monoclinic
_symmetry_space_group_name_Hall '-P 2yn'
_symmetry_space_group_name_H-M 'P 1 21/n 1'
_cell_angle_alpha 90.00
_cell_angle_beta 103.672(9)
_cell_angle_gamma 90.00
_cell_formula_units_Z 4
_cell_length_a 11.982(6)
_cell_length_b 11.667(6)
_cell_length_c 19.559(11)
_cell_measurement_temperature 103(2)
_cell_volume 2657(2)
_diffrn_ambient_temperature 103(2)
_exptl_crystal_density_diffrn 1.657
_cod_depositor_comments
;
The following automatic conversions were performed:
'_symmetry_cell_setting' value 'Monoclinic' changed to 'monoclinic'
according to '/home/saulius/struct/CIF-dictionaries/cif_core.dic'
dictionary named 'cif_core.dic' version 2.4.1 from 2010-06-29.

Automatic conversion script
Id: cif_fix_enum 1527 2010-12-29 10:47:43Z saulius 
;
_cod_original_sg_symbol_H-M 'P 21/n'
_cod_database_code 4300402

loop_
_symmetry_equiv_pos_as_xyz
'x, y, z'
'-x+1/2, y+1/2, -z+1/2'
'-x, -y, -z'
'x-1/2, -y-1/2, z-1/2'

loop_
_atom_site_label
_atom_site_type_symbol
_atom_site_fract_x
_atom_site_fract_y
_atom_site_fract_z
_atom_site_U_iso_or_equiv
_atom_site_adp_type
_atom_site_occupancy
_atom_site_symmetry_multiplicity
_atom_site_calc_flag
_atom_site_refinement_flags
_atom_site_disorder_assembly
_atom_site_disorder_group
Zn Zn 0.82129(3) 0.23359(3) 0.059923(18) 0.01366(9) Uani 1 1 d . . .
Cl1 Cl 1.39454(6) 0.13256(6) 0.22078(4) 0.01735(15) Uani 1 1 d . . .
Cl2 Cl 0.56714(6) -0.27438(6) 0.12042(4) 0.01796(15) Uani 1 1 d . . .
S1A S 1.02966(7) 0.28958(6) 0.11848(4) 0.01812(16) Uani 1 1 d . . .
S2A S 0.63680(6) 0.11570(6) 0.02907(4) 0.01744(16) Uani 1 1 d . . .
S1B S 0.74183(7) 0.36843(6) 0.13800(4) 0.01837(16) Uani 1 1 d . . .
S2B S 0.89368(7) 0.15752(6) -0.04981(4) 0.01748(16) Uani 1 1 d . . .
O11 O 1.4806(3) 0.1116(2) 0.28479(17) 0.0480(9) Uani 1 1 d . . .
O12 O 1.4470(3) 0.1637(2) 0.16453(17) 0.0422(8) Uani 1 1 d . . .
O13 O 1.3246(2) 0.03114(19) 0.20187(13) 0.0234(5) Uani 1 1 d . . .
O14 O 1.3229(2) 0.22728(19) 0.23256(13) 0.0241(5) Uani 1 1 d . . .
O21 O 0.4893(2) -0.3544(2) 0.07730(15) 0.0337(6) Uani 1 1 d . . .
O22 O 0.6243(2) -0.3288(2) 0.18567(13) 0.0331(6) Uani 1 1 d . . .
O23 O 0.6521(2) -0.2379(2) 0.08326(14) 0.0289(6) Uani 1 1 d . . .
O24 O 0.5035(2) -0.17459(19) 0.13507(13) 0.0252(5) Uani 1 1 d . . .
N1A N 0.8727(2) 0.0893(2) 0.12617(13) 0.0144(5) Uani 1 1 d . . .
N1B N 0.7810(2) 0.3739(2) -0.01036(14) 0.0155(5) Uani 1 1 d . . .
C1A C 1.0334(3) 0.3170(3) 0.21068(18) 0.0248(7) Uani 1 1 d . . .
H1AA H 1.1114 0.3392 0.2354 0.037 Uiso 1 1 calc R . .
H1AB H 1.0110 0.2474 0.2321 0.037 Uiso 1 1 calc R . .
H1AC H 0.9800 0.3791 0.2141 0.037 Uiso 1 1 calc R . .
C2A C 1.0706(3) 0.1389(3) 0.12590(18) 0.0197(6) Uani 1 1 d . . .
H2AA H 1.0780 0.1109 0.0794 0.024 Uiso 1 1 calc R . .
H2AB H 1.1467 0.1315 0.1591 0.024 Uiso 1 1 calc R . .
C3A C 0.9849(3) 0.0648(2) 0.15110(16) 0.0161(6) Uani 1 1 d . . .
C4A C 1.0212(3) -0.0264(3) 0.19718(17) 0.0208(7) Uani 1 1 d . . .
H4AA H 1.1007 -0.0423 0.2145 0.025 Uiso 1 1 calc R . .
C5A C 0.9379(3) -0.0940(3) 0.21730(17) 0.0218(7) Uani 1 1 d . . .
H5AA H 0.9603 -0.1565 0.2487 0.026 Uiso 1 1 calc R . .
C6A C 0.8233(3) -0.0693(3) 0.19131(17) 0.0213(7) Uani 1 1 d . . .
H6AA H 0.7659 -0.1149 0.2043 0.026 Uiso 1 1 calc R . .
C7A C 0.7924(3) 0.0239(3) 0.14557(16) 0.0166(6) Uani 1 1 d . . .
C8A C 0.6677(3) 0.0566(3) 0.11750(17) 0.0190(6) Uani 1 1 d . . .
H8AA H 0.6462 0.1137 0.1496 0.023 Uiso 1 1 calc R . .
H8AB H 0.6194 -0.0122 0.1176 0.023 Uiso 1 1 calc R . .
C9A C 0.6679(3) -0.0092(3) -0.01915(18) 0.0215(7) Uani 1 1 d . . .
H9AA H 0.5993 -0.0577 -0.0320 0.032 Uiso 1 1 calc R . .
H9AB H 0.7310 -0.0529 0.0105 0.032 Uiso 1 1 calc R . .
H9AC H 0.6900 0.0159 -0.0619 0.032 Uiso 1 1 calc R . .
C1B C 0.5879(3) 0.3763(3) 0.10161(19) 0.0233(7) Uani 1 1 d . . .
H1BA H 0.5533 0.4279 0.1304 0.035 Uiso 1 1 calc R . .
H1BB H 0.5543 0.2997 0.1015 0.035 Uiso 1 1 calc R . .
H1BC H 0.5728 0.4056 0.0533 0.035 Uiso 1 1 calc R . .
C2B C 0.7870(3) 0.4922(2) 0.09422(17) 0.0184(6) Uani 1 1 d . . .
H2BA H 0.7467 0.5612 0.1055 0.022 Uiso 1 1 calc R . .
H2BB H 0.8704 0.5043 0.1129 0.022 Uiso 1 1 calc R . .
C3B C 0.7628(3) 0.4789(3) 0.01513(17) 0.0163(6) Uani 1 1 d . . .
C4B C 0.7273(3) 0.5716(3) -0.02938(18) 0.0203(6) Uani 1 1 d . . .
H4BA H 0.7117 0.6436 -0.0109 0.024 Uiso 1 1 calc R . .
C5B C 0.7149(3) 0.5570(3) -0.10200(18) 0.0233(7) Uani 1 1 d . . .
H5BA H 0.6922 0.6194 -0.1334 0.028 Uiso 1 1 calc R . .
C6B C 0.7363(3) 0.4503(3) -0.12714(18) 0.0219(7) Uani 1 1 d . . .
H6BA H 0.7305 0.4393 -0.1760 0.026 Uiso 1 1 calc R . .
C7B C 0.7661(3) 0.3593(3) -0.08061(16) 0.0162(6) Uani 1 1 d . . .
C8B C 0.7798(3) 0.2389(3) -0.10707(17) 0.0191(6) Uani 1 1 d . . .
H8BA H 0.7960 0.2439 -0.1543 0.023 Uiso 1 1 calc R . .
H8BB H 0.7064 0.1971 -0.1120 0.023 Uiso 1 1 calc R . .
C9B C 1.0167(3) 0.2443(3) -0.05808(19) 0.0236(7) Uani 1 1 d . . .
H9BA H 1.0455 0.2168 -0.0980 0.035 Uiso 1 1 calc R . .
H9BB H 1.0775 0.2380 -0.0148 0.035 Uiso 1 1 calc R . .
H9BC H 0.9931 0.3246 -0.0658 0.035 Uiso 1 1 calc R . .

loop_
_atom_site_aniso_label
_atom_site_aniso_U_11
_atom_site_aniso_U_22
_atom_site_aniso_U_33
_atom_site_aniso_U_23
_atom_site_aniso_U_13
_atom_site_aniso_U_12
Zn 0.01458(17) 0.01416(16) 0.01284(17) 0.00156(13) 0.00441(13) 0.00090(13)
Cl1 0.0143(3) 0.0172(3) 0.0202(4) -0.0016(3) 0.0033(3) 0.0001(3)
Cl2 0.0181(4) 0.0165(3) 0.0198(4) 0.0015(3) 0.0056(3) 0.0015(3)
S1A 0.0176(4) 0.0194(3) 0.0173(4) 0.0001(3) 0.0040(3) -0.0026(3)
S2A 0.0140(4) 0.0184(3) 0.0197(4) 0.0028(3) 0.0036(3) -0.0001(3)
S1B 0.0226(4) 0.0199(3) 0.0144(4) 0.0012(3) 0.0079(3) 0.0041(3)
S2B 0.0191(4) 0.0186(3) 0.0161(4) -0.0011(3) 0.0069(3) 0.0004(3)
O11 0.0439(18) 0.0256(13) 0.053(2) -0.0011(13) -0.0317(15) 0.0037(12)
O12 0.0511(18) 0.0365(14) 0.0548(19) -0.0110(14) 0.0443(16) -0.0128(13)
O13 0.0206(12) 0.0189(10) 0.0288(13) 0.0005(10) 0.0023(10) -0.0032(9)
O14 0.0259(13) 0.0221(11) 0.0265(13) -0.0029(10) 0.0107(10) 0.0059(10)
O21 0.0299(14) 0.0252(12) 0.0412(16) -0.0060(11) -0.0011(12) -0.0063(11)
O22 0.0388(15) 0.0370(14) 0.0213(13) 0.0096(11) 0.0029(11) 0.0158(12)
O23 0.0302(14) 0.0252(12) 0.0384(15) -0.0012(11) 0.0221(12) -0.0023(10)
O24 0.0281(13) 0.0212(11) 0.0288(13) 0.0017(10) 0.0118(11) 0.0077(10)
N1A 0.0155(12) 0.0162(11) 0.0120(12) -0.0003(10) 0.0043(10) 0.0012(10)
N1B 0.0142(12) 0.0184(12) 0.0149(13) 0.0013(10) 0.0053(10) -0.0006(10)
C1A 0.0282(18) 0.0254(16) 0.0194(17) -0.0054(13) 0.0031(14) -0.0006(14)
C2A 0.0162(15) 0.0231(15) 0.0187(16) -0.0011(12) 0.0019(12) 0.0019(12)
C3A 0.0182(15) 0.0166(13) 0.0127(14) -0.0032(11) 0.0022(12) 0.0030(11)
C4A 0.0245(17) 0.0216(15) 0.0135(15) -0.0014(12) -0.0011(13) 0.0075(13)
C5A 0.0343(19) 0.0181(14) 0.0129(15) 0.0022(12) 0.0053(13) 0.0053(13)
C6A 0.0315(18) 0.0190(14) 0.0156(15) 0.0022(12) 0.0099(14) -0.0011(13)
C7A 0.0220(16) 0.0179(13) 0.0113(14) -0.0026(11) 0.0066(12) -0.0007(12)
C8A 0.0195(16) 0.0195(14) 0.0199(16) 0.0039(12) 0.0086(13) -0.0003(12)
C9A 0.0229(16) 0.0198(14) 0.0224(17) -0.0013(13) 0.0067(14) -0.0034(12)
C1B 0.0198(16) 0.0220(15) 0.0314(19) 0.0026(14) 0.0123(14) 0.0019(12)
C2B 0.0212(16) 0.0147(13) 0.0195(16) -0.0005(12) 0.0056(13) 0.0007(11)
C3B 0.0122(14) 0.0179(13) 0.0199(16) 0.0020(12) 0.0063(12) -0.0015(11)
C4B 0.0162(15) 0.0183(14) 0.0276(18) 0.0040(13) 0.0073(13) 0.0010(12)
C5B 0.0209(16) 0.0265(16) 0.0235(17) 0.0116(14) 0.0075(14) 0.0023(13)
C6B 0.0204(16) 0.0283(16) 0.0181(16) 0.0061(13) 0.0065(13) 0.0019(13)
C7B 0.0134(14) 0.0221(14) 0.0131(14) 0.0021(12) 0.0034(11) -0.0002(11)
C8B 0.0194(15) 0.0242(15) 0.0133(15) -0.0003(12) 0.0034(12) -0.0009(12)
C9B 0.0210(16) 0.0289(16) 0.0227(17) -0.0010(14) 0.0089(14) -0.0034(13)

loop_
_geom_bond_atom_site_label_1
_geom_bond_atom_site_label_2
_geom_bond_distance
_geom_bond_site_symmetry_2
_geom_bond_publ_flag
Zn N1B 2.119(3) . ?
Zn N1A 2.125(3) . ?
Zn S1B 2.5300(11) . ?
Zn S2A 2.5519(13) . ?
Zn S1A 2.5730(14) . ?
Zn S2B 2.6508(14) . ?
Cl1 O12 1.437(3) . ?
Cl1 O11 1.442(3) . ?
Cl1 O13 1.447(2) . ?
Cl1 O14 1.451(2) . ?
Cl2 O21 1.442(3) . ?
Cl2 O22 1.445(3) . ?
Cl2 O23 1.448(2) . ?
Cl2 O24 1.457(2) . ?
S1A C2A 1.821(3) . ?
S1A C1A 1.822(4) . ?
S2A C8A 1.817(3) . ?
S2A C9A 1.821(3) . ?
S1B C1B 1.816(4) . ?
S1B C2B 1.825(3) . ?
S2B C8B 1.815(3) . ?
S2B C9B 1.826(3) . ?
N1A C3A 1.348(4) . ?
N1A C7A 1.351(4) . ?
N1B C7B 1.354(4) . ?
N1B C3B 1.360(4) . ?
C1A H1AA 0.9800 . ?
C1A H1AB 0.9800 . ?
C1A H1AC 0.9800 . ?
C2A C3A 1.512(4) . ?
C2A H2AA 0.9900 . ?
C2A H2AB 0.9900 . ?
C3A C4A 1.396(4) . ?
C4A C5A 1.399(5) . ?
C4A H4AA 0.9500 . ?
C5A C6A 1.378(5) . ?
C5A H5AA 0.9500 . ?
C6A C7A 1.401(4) . ?
C6A H6AA 0.9500 . ?
C7A C8A 1.514(4) . ?
C8A H8AA 0.9900 . ?
C8A H8AB 0.9900 . ?
C9A H9AA 0.9800 . ?
C9A H9AB 0.9800 . ?
C9A H9AC 0.9800 . ?
C1B H1BA 0.9800 . ?
C1B H1BB 0.9800 . ?
C1B H1BC 0.9800 . ?
C2B C3B 1.513(4) . ?
C2B H2BA 0.9900 . ?
C2B H2BB 0.9900 . ?
C3B C4B 1.390(4) . ?
C4B C5B 1.403(5) . ?
C4B H4BA 0.9500 . ?
C5B C6B 1.385(5) . ?
C5B H5BA 0.9500 . ?
C6B C7B 1.389(4) . ?
C6B H6BA 0.9500 . ?
C7B C8B 1.520(4) . ?
C8B H8BA 0.9900 . ?
C8B H8BB 0.9900 . ?
C9B H9BA 0.9800 . ?
C9B H9BB 0.9800 . ?
C9B H9BC 0.9800 . ?
